data_1558398
loop_
_publ_author_name
'Inanaga, Kazato'
'Wollenburg, Marco'
'Bachman, Shoshana'
'Hafeman, Nicholas'
'Stoltz, Brian M.'

_publ_section_title
;
 Catalytic Enantioselective Synthesis of Carbocyclic and Heterocyclic
 Spiranes via a Decarboxylative Aldol Cyclization
;
_journal_name_full 'Chemical Science'
_journal_paper_doi 10.1039/D0SC02366C
_journal_year 2020
_chemical_absolute_configuration ad
_chemical_formula_moiety 'C16 H19 N O3'
_chemical_formula_sum 'C16 H19 N O3'
_chemical_formula_weight 273.32
_space_group_crystal_system monoclinic
_space_group_IT_number 4
_space_group_name_Hall 'P 2yb'
_space_group_name_H-M_alt 'P 1 21 1'
_atom_sites_solution_hydrogens difmap
_atom_sites_solution_primary dual
_audit_creation_date 2017-01-18
_audit_creation_method
;
Olex2 1.2
(compiled 2016.09.09 svn.r3337 for OlexSys, GUI svn.r5227),
 SHELXL-2014,
 and manual edit
;
_audit_update_record
;
2020-04-26 deposited with the CCDC.	2020-06-22 downloaded from the CCDC.
;
_cell_angle_alpha 90
_cell_angle_beta 97.925(3)
_cell_angle_gamma 90
_cell_formula_units_Z 2
_cell_length_a 6.0356(4)
_cell_length_b 10.8751(9)
_cell_length_c 10.5262(7)
_cell_measurement_reflns_used 9855
_cell_measurement_temperature 100
_cell_measurement_theta_max 78.21
_cell_measurement_theta_min 4.24
_cell_volume 684.32(9)
_computing_cell_refinement 'SAINT V8.37A (Bruker-AXS, 2007)'
_computing_data_collection 'APEX3 BIS V6.2.1/2016-03-01 (Bruker-AXS, 2007)'
_computing_data_reduction 'SAINT V8.37A (Bruker-AXS, 2007)'
_computing_molecular_graphics 'DIAMOND 3 (Crystal Impact, 1999)'
_computing_publication_material 'Olex2 (Dolomanov et al., 2009)'
_computing_structure_refinement 'SHELXL-2014/7 (Sheldrick, 2014)'
_computing_structure_solution 'XT-2014/4 (Sheldrick, 2012)'
_diffrn_ambient_temperature 100
_diffrn_detector 'CMOS Area Detector'
_diffrn_detector_area_resol_mean 10.24
_diffrn_detector_type 'Bruker PHOTON 100 CMOS'
_diffrn_measured_fraction_theta_full 1.000
_diffrn_measured_fraction_theta_max 0.998
_diffrn_measurement_device '\k-geometry diffractometer'
_diffrn_measurement_device_type 'Bruker D8 VENTURE Kappa Duo PHOTON 100 CMOS'
_diffrn_measurement_method '\f and \w scans'
_diffrn_radiation_monochromator 'multilayer mirrors'
_diffrn_radiation_type CuK\a
_diffrn_radiation_wavelength 1.54178
_diffrn_reflns_av_R_equivalents 0.0404
_diffrn_reflns_av_unetI/netI 0.0161
_diffrn_reflns_Laue_measured_fraction_full 1.000
_diffrn_reflns_Laue_measured_fraction_max 0.998
_diffrn_reflns_limit_h_max 7
_diffrn_reflns_limit_h_min -7
_diffrn_reflns_limit_k_max 13
_diffrn_reflns_limit_k_min -13
_diffrn_reflns_limit_l_max 13
_diffrn_reflns_limit_l_min -13
_diffrn_reflns_number 34337
_diffrn_reflns_point_group_measured_fraction_full 0.998
_diffrn_reflns_point_group_measured_fraction_max 0.984
_diffrn_reflns_theta_full 67.000
_diffrn_reflns_theta_max 78.780
_diffrn_reflns_theta_min 4.240
_diffrn_source 'I\mS HB micro-focus sealed tube'
_diffrn_source_current 1
_diffrn_source_power 0.05
_diffrn_source_type 'Incoatech I\mS HB'
_diffrn_source_voltage 50
_diffrn_standards_number 0
_exptl_absorpt_coefficient_mu 0.741
_exptl_absorpt_correction_T_max 0.9848
_exptl_absorpt_correction_T_min 0.8741
_exptl_absorpt_correction_type multi-scan
_exptl_absorpt_process_details
;
SADABS-2016/2 (Bruker,2016/2) was used for absorption correction.
wR2(int) was 0.0930 before and 0.0689 after correction.
The Ratio of minimum to maximum transmission is 0.8876.
The \l/2 correction factor is Not present.
;
_exptl_crystal_colour colourless
_exptl_crystal_colour_primary colourless
_exptl_crystal_density_diffrn 1.326
_exptl_crystal_description block
_exptl_crystal_F_000 292
_exptl_crystal_size_max 0.23
_exptl_crystal_size_mid 0.18
_exptl_crystal_size_min 0.13
_refine_diff_density_max 0.191
_refine_diff_density_min -0.203
_refine_diff_density_rms 0.045
_refine_ls_abs_structure_details
;
 Flack x determined using 1311 quotients [(I+)-(I-)]/[(I+)+(I-)]
 (Parsons, Flack and Wagner, Acta Cryst. B69 (2013) 249-259).
;
_refine_ls_abs_structure_Flack 0.13(5)
_refine_ls_extinction_method none
_refine_ls_goodness_of_fit_ref 1.085
_refine_ls_hydrogen_treatment refall
_refine_ls_matrix_type full
_refine_ls_number_parameters 257
_refine_ls_number_reflns 2909
_refine_ls_number_restraints 1
_refine_ls_restrained_S_all 1.085
_refine_ls_R_factor_all 0.0292
_refine_ls_R_factor_gt 0.0287
_refine_ls_shift/su_max 0.000
_refine_ls_shift/su_mean 0.000
_refine_ls_structure_factor_coef Fsqd
_refine_ls_weighting_details 'w=1/[\s^2^(Fo^2^)+(0.0452P)^2^+0.1077P] where P=(Fo^2^+2Fc^2^)/3'
_refine_ls_weighting_scheme calc
_refine_ls_wR_factor_gt 0.0730
_refine_ls_wR_factor_ref 0.0736
_reflns_Friedel_coverage 0.872
_reflns_Friedel_fraction_full 0.997
_reflns_Friedel_fraction_max 0.969
_reflns_number_gt 2867
_reflns_number_total 2909
_reflns_threshold_expression 'I > 2\s(I)'
_cod_data_source_file d0sc02366c2.cif
_cod_data_source_block p16478
_cod_original_cell_volume 684.32(8)
_cod_database_code 1558398
_shelx_space_group_comment
;
The symmetry employed for this shelxl refinement is uniquely defined
by the following loop, which should always be used as a source of
symmetry information in preference to the above space-group names.
They are only intended as comments.
;
_shelx_estimated_absorpt_t_max 0.910
_shelx_estimated_absorpt_t_min 0.848
_refine_ls_abs_structure_hooft 0.15(4)
_olex2_refinement_description
;
;
_shelx_shelxl_version_number 2014/7
_olex2_submission_special_instructions 'No special instructions were received'

loop_
_space_group_symop_operation_xyz
'x, y, z'
'-x, y+1/2, -z'

loop_
_atom_site_label
_atom_site_type_symbol
_atom_site_fract_x
_atom_site_fract_y
_atom_site_fract_z
_atom_site_U_iso_or_equiv
_atom_site_adp_type
_atom_site_occupancy
_atom_site_site_symmetry_order
_atom_site_calc_flag
_atom_site_refinement_flags_posn
_atom_site_refinement_flags_adp
_atom_site_refinement_flags_occupancy
_atom_site_disorder_assembly
_atom_site_disorder_group
O1 O 0.4857(2) 0.61503(12) 0.61173(12) 0.0198(3) Uani 1 1 d . . . . .
O2 O 0.6609(2) 0.35555(12) 0.44462(12) 0.0191(3) Uani 1 1 d . . . . .
H2 H 0.612(5) 0.277(3) 0.431(3) 0.038(7) Uiso 1 1 d . . . . .
O3 O 0.5125(3) 0.35452(15) 0.89447(13) 0.0320(4) Uani 1 1 d . . . . .
N1 N 0.4456(2) 0.41892(14) 0.68892(14) 0.0167(3) Uani 1 1 d . . . . .
C1 C 0.4223(3) 0.50887(16) 0.59537(16) 0.0154(3) Uani 1 1 d . . . . .
C2 C 0.3074(3) 0.45543(15) 0.47047(16) 0.0146(3) Uani 1 1 d . . . . .
C3 C 0.2088(3) 0.33321(16) 0.51106(16) 0.0166(3) Uani 1 1 d . . . . .
H3A H 0.047(4) 0.342(2) 0.515(2) 0.014(5) Uiso 1 1 d . . . . .
H3B H 0.225(4) 0.268(2) 0.454(2) 0.017(5) Uiso 1 1 d . . . . .
C4 C 0.3292(3) 0.30430(17) 0.64617(18) 0.0207(4) Uani 1 1 d . . . . .
H4A H 0.224(4) 0.280(3) 0.708(2) 0.027(6) Uiso 1 1 d . . . . .
H4B H 0.444(4) 0.240(2) 0.644(2) 0.021(6) Uiso 1 1 d . . . . .
C5 C 0.4948(3) 0.43727(16) 0.38427(16) 0.0156(3) Uani 1 1 d . . . . .
H5 H 0.565(3) 0.521(2) 0.377(2) 0.013(5) Uiso 1 1 d . . . . .
C6 C 0.4003(3) 0.39714(16) 0.24910(17) 0.0188(4) Uani 1 1 d . . . . .
H6A H 0.332(4) 0.315(2) 0.252(2) 0.023(6) Uiso 1 1 d . . . . .
H6B H 0.525(4) 0.391(2) 0.198(2) 0.017(5) Uiso 1 1 d . . . . .
C7 C 0.2230(3) 0.48783(17) 0.18695(17) 0.0195(4) Uani 1 1 d . . . . .
H7A H 0.289(4) 0.567(2) 0.178(2) 0.018(5) Uiso 1 1 d . . . . .
H7B H 0.163(4) 0.459(2) 0.100(2) 0.025(6) Uiso 1 1 d . . . . .
C8 C 0.0363(3) 0.50140(17) 0.27045(17) 0.0195(4) Uani 1 1 d . . . . .
H8A H -0.078(4) 0.563(2) 0.230(2) 0.016(5) Uiso 1 1 d . . . . .
H8B H -0.044(4) 0.420(2) 0.275(2) 0.014(5) Uiso 1 1 d . . . . .
C9 C 0.1301(3) 0.54541(16) 0.40487(16) 0.0167(3) Uani 1 1 d . . . . .
H9A H 0.004(3) 0.5526(19) 0.4600(17) 0.005(4) Uiso 1 1 d . . . . .
H9B H 0.200(4) 0.628(2) 0.405(2) 0.022(6) Uiso 1 1 d . . . . .
C10 C 0.5527(3) 0.42928(18) 0.81534(17) 0.0201(4) Uani 1 1 d . . . . .
C11 C 0.7218(3) 0.52872(17) 0.84707(16) 0.0177(4) Uani 1 1 d . . . . .
C12 C 0.7088(3) 0.60306(19) 0.95351(17) 0.0209(4) Uani 1 1 d . . . . .
H12 H 0.582(4) 0.593(3) 0.998(3) 0.027(6) Uiso 1 1 d . . . . .
C13 C 0.8724(3) 0.69131(18) 0.98827(17) 0.0215(4) Uani 1 1 d . . . . .
H13 H 0.870(4) 0.745(3) 1.062(2) 0.026(6) Uiso 1 1 d . . . . .
C14 C 1.0521(3) 0.70318(18) 0.92020(18) 0.0213(4) Uani 1 1 d . . . . .
H14 H 1.170(5) 0.761(3) 0.948(3) 0.034(7) Uiso 1 1 d . . . . .
C15 C 1.0660(3) 0.62821(18) 0.81440(18) 0.0219(4) Uani 1 1 d . . . . .
H15 H 1.194(4) 0.636(2) 0.764(2) 0.016(5) Uiso 1 1 d . . . . .
C16 C 0.9002(3) 0.54185(16) 0.77680(17) 0.0204(4) Uani 1 1 d . . . . .
H16 H 0.910(4) 0.489(3) 0.699(2) 0.029(7) Uiso 1 1 d . . . . .

loop_
_atom_site_aniso_label
_atom_site_aniso_U_11
_atom_site_aniso_U_22
_atom_site_aniso_U_33
_atom_site_aniso_U_23
_atom_site_aniso_U_13
_atom_site_aniso_U_12
O1 0.0246(6) 0.0139(6) 0.0200(6) 0.0007(5) -0.0009(5) -0.0020(5)
O2 0.0137(5) 0.0176(6) 0.0252(6) -0.0004(5) 0.0005(4) 0.0016(5)
O3 0.0325(7) 0.0370(9) 0.0242(7) 0.0139(6) -0.0036(5) -0.0110(6)
N1 0.0179(6) 0.0146(7) 0.0173(7) 0.0028(5) 0.0009(5) -0.0005(5)
C1 0.0148(7) 0.0140(8) 0.0176(8) 0.0019(6) 0.0027(6) 0.0018(6)
C2 0.0134(7) 0.0136(8) 0.0164(7) 0.0011(6) 0.0011(6) -0.0003(6)
C3 0.0150(7) 0.0143(8) 0.0201(8) 0.0005(7) 0.0008(6) -0.0021(6)
C4 0.0226(9) 0.0152(8) 0.0233(9) 0.0039(7) -0.0002(7) -0.0023(7)
C5 0.0132(7) 0.0147(8) 0.0192(8) 0.0003(6) 0.0026(6) -0.0003(6)
C6 0.0179(8) 0.0201(9) 0.0184(8) -0.0017(6) 0.0027(6) -0.0005(7)
C7 0.0218(8) 0.0196(9) 0.0166(8) 0.0010(6) 0.0006(7) -0.0007(7)
C8 0.0170(8) 0.0202(9) 0.0200(8) 0.0025(7) -0.0018(6) 0.0019(7)
C9 0.0167(8) 0.0151(9) 0.0177(8) 0.0009(6) 0.0004(6) 0.0025(6)
C10 0.0184(8) 0.0225(9) 0.0189(8) 0.0044(7) 0.0015(6) 0.0010(7)
C11 0.0167(8) 0.0201(9) 0.0154(7) 0.0035(6) -0.0014(6) 0.0007(6)
C12 0.0208(8) 0.0277(9) 0.0140(8) 0.0034(7) 0.0019(6) 0.0044(7)
C13 0.0266(9) 0.0222(9) 0.0143(8) 0.0001(7) -0.0022(6) 0.0057(7)
C14 0.0203(8) 0.0199(9) 0.0215(9) 0.0016(7) -0.0048(7) 0.0012(7)
C15 0.0168(8) 0.0250(10) 0.0240(9) 0.0005(7) 0.0027(7) 0.0022(7)
C16 0.0192(8) 0.0222(10) 0.0198(8) -0.0023(7) 0.0026(6) 0.0021(7)

loop_
_atom_type_symbol
_atom_type_description
_atom_type_scat_dispersion_real
_atom_type_scat_dispersion_imag
_atom_type_scat_source
C C 0.0181 0.0091 'International Tables Vol C Tables 4.2.6.8 and 6.1.1.4'
H H 0.0000 0.0000 'International Tables Vol C Tables 4.2.6.8 and 6.1.1.4'
N N 0.0311 0.0180 'International Tables Vol C Tables 4.2.6.8 and 6.1.1.4'
O O 0.0492 0.0322 'International Tables Vol C Tables 4.2.6.8 and 6.1.1.4'

loop_
_exptl_crystal_face_index_h
_exptl_crystal_face_index_k
_exptl_crystal_face_index_l
_exptl_crystal_face_perp_dist
0.00 0.00 1.00 0.0620
0.00 0.00 -1.00 0.0520
0.00 1.00 0.00 0.1050
0.00 -1.00 0.00 0.1150
-1.00 0.00 0.00 0.0570
1.00 0.00 0.00 0.0830
0.00 1.00 1.00 0.0680
-3.00 -1.00 4.00 0.0760
5.00 0.00 -3.00 0.0930

loop_
_geom_angle_atom_site_label_1
_geom_angle_atom_site_label_2
_geom_angle_atom_site_label_3
_geom_angle
_geom_angle_site_symmetry_1
_geom_angle_site_symmetry_3
_geom_angle_publ_flag
C5 O2 H2 108.9(19) . . ?
C1 N1 C4 112.62(14) . . ?
C1 N1 C10 127.47(16) . . ?
C10 N1 C4 119.80(14) . . ?
O1 C1 N1 124.74(16) . . ?
O1 C1 C2 125.60(15) . . ?
N1 C1 C2 109.66(15) . . ?
C1 C2 C3 103.79(13) . . ?
C1 C2 C5 105.78(13) . . ?
C1 C2 C9 110.59(13) . . ?
C3 C2 C5 113.05(14) . . ?
C3 C2 C9 113.64(13) . . ?
C9 C2 C5 109.56(13) . . ?
C2 C3 H3A 110.4(14) . . ?
C2 C3 H3B 113.5(15) . . ?
H3A C3 H3B 106.9(19) . . ?
C4 C3 C2 106.35(14) . . ?
C4 C3 H3A 108.9(12) . . ?
C4 C3 H3B 110.8(14) . . ?
N1 C4 C3 104.75(14) . . ?
N1 C4 H4A 109.8(15) . . ?
N1 C4 H4B 107.4(14) . . ?
C3 C4 H4A 113.3(14) . . ?
C3 C4 H4B 111.4(14) . . ?
H4A C4 H4B 110(2) . . ?
O2 C5 C2 110.05(13) . . ?
O2 C5 H5 108.8(12) . . ?
O2 C5 C6 112.88(14) . . ?
C2 C5 H5 105.8(12) . . ?
C6 C5 C2 111.85(13) . . ?
C6 C5 H5 107.2(12) . . ?
C5 C6 H6A 109.8(15) . . ?
C5 C6 H6B 108.3(13) . . ?
C5 C6 C7 111.34(14) . . ?
H6A C6 H6B 108(2) . . ?
C7 C6 H6A 109.0(15) . . ?
C7 C6 H6B 110.7(13) . . ?
C6 C7 H7A 110.0(14) . . ?
C6 C7 H7B 109.7(15) . . ?
H7A C7 H7B 107(2) . . ?
C8 C7 C6 110.05(14) . . ?
C8 C7 H7A 108.6(13) . . ?
C8 C7 H7B 111.1(15) . . ?
C7 C8 H8A 109.8(13) . . ?
C7 C8 H8B 110.0(12) . . ?
H8A C8 H8B 107.1(17) . . ?
C9 C8 C7 110.78(13) . . ?
C9 C8 H8A 108.9(13) . . ?
C9 C8 H8B 110.2(12) . . ?
C2 C9 H9A 108.6(11) . . ?
C2 C9 H9B 107.7(14) . . ?
C8 C9 C2 111.22(14) . . ?
C8 C9 H9A 110.0(10) . . ?
C8 C9 H9B 112.7(14) . . ?
H9A C9 H9B 106.4(18) . . ?
O3 C10 N1 119.27(17) . . ?
O3 C10 C11 121.84(17) . . ?
N1 C10 C11 118.82(15) . . ?
C12 C11 C10 119.22(16) . . ?
C12 C11 C16 120.00(17) . . ?
C16 C11 C10 120.62(16) . . ?
C11 C12 H12 117.5(16) . . ?
C13 C12 C11 119.77(17) . . ?
C13 C12 H12 122.7(16) . . ?
C12 C13 H13 122.3(16) . . ?
C14 C13 C12 120.43(17) . . ?
C14 C13 H13 117.2(16) . . ?
C13 C14 H14 120.1(16) . . ?
C13 C14 C15 119.81(17) . . ?
C15 C14 H14 120.0(17) . . ?
C14 C15 H15 120.5(13) . . ?
C16 C15 C14 120.19(17) . . ?
C16 C15 H15 119.3(13) . . ?
C11 C16 H16 120.5(15) . . ?
C15 C16 C11 119.77(16) . . ?
C15 C16 H16 119.7(15) . . ?

loop_
_geom_bond_atom_site_label_1
_geom_bond_atom_site_label_2
_geom_bond_distance
_geom_bond_site_symmetry_2
_geom_bond_publ_flag
O1 C1 1.221(2) . ?
O2 H2 0.91(4) . ?
O2 C5 1.422(2) . ?
O3 C10 1.212(2) . ?
N1 C1 1.381(2) . ?
N1 C4 1.471(2) . ?
N1 C10 1.401(2) . ?
C1 C2 1.515(2) . ?
C2 C3 1.541(2) . ?
C2 C5 1.557(2) . ?
C2 C9 1.541(2) . ?
C3 H3A 0.99(2) . ?
C3 H3B 0.94(2) . ?
C3 C4 1.538(2) . ?
C4 H4A 1.00(3) . ?
C4 H4B 0.99(3) . ?
C5 H5 1.02(2) . ?
C5 C6 1.522(2) . ?
C6 H6A 0.98(3) . ?
C6 H6B 0.99(2) . ?
C6 C7 1.534(2) . ?
C7 H7A 0.96(3) . ?
C7 H7B 0.98(3) . ?
C7 C8 1.529(2) . ?
C8 H8A 1.01(2) . ?
C8 H8B 1.01(2) . ?
C8 C9 1.527(2) . ?
C9 H9A 1.020(19) . ?
C9 H9B 0.99(3) . ?
C10 C11 1.493(2) . ?
C11 C12 1.392(3) . ?
C11 C16 1.395(2) . ?
C12 H12 0.96(3) . ?
C12 C13 1.389(3) . ?
C13 H13 0.97(3) . ?
C13 C14 1.386(3) . ?
C14 H14 0.96(3) . ?
C14 C15 1.392(3) . ?
C15 H15 0.99(2) . ?
C15 C16 1.390(3) . ?
C16 H16 1.01(3) . ?

loop_
_geom_hbond_atom_site_label_D
_geom_hbond_atom_site_label_H
_geom_hbond_atom_site_label_A
_geom_hbond_distance_DH
_geom_hbond_distance_HA
_geom_hbond_distance_DA
_geom_hbond_angle_DHA
_geom_hbond_site_symmetry_A
O2 H2 O1 0.91(4) 1.89(4) 2.7986(19) 175(3) 2_646

loop_
_geom_torsion_atom_site_label_1
_geom_torsion_atom_site_label_2
_geom_torsion_atom_site_label_3
_geom_torsion_atom_site_label_4
_geom_torsion
_geom_torsion_site_symmetry_1
_geom_torsion_site_symmetry_2
_geom_torsion_site_symmetry_3
_geom_torsion_site_symmetry_4
_geom_torsion_publ_flag
O1 C1 C2 C3 -165.21(17) . . . . ?
O1 C1 C2 C5 75.6(2) . . . . ?
O1 C1 C2 C9 -43.0(2) . . . . ?
O2 C5 C6 C7 -179.66(14) . . . . ?
O3 C10 C11 C12 -51.7(3) . . . . ?
O3 C10 C11 C16 123.8(2) . . . . ?
N1 C1 C2 C3 14.98(17) . . . . ?
N1 C1 C2 C5 -104.25(15) . . . . ?
N1 C1 C2 C9 137.20(14) . . . . ?
N1 C10 C11 C12 131.41(18) . . . . ?
N1 C10 C11 C16 -53.1(2) . . . . ?
C1 N1 C4 C3 -3.70(19) . . . . ?
C1 N1 C10 O3 161.61(18) . . . . ?
C1 N1 C10 C11 -21.4(3) . . . . ?
C1 C2 C3 C4 -16.70(17) . . . . ?
C1 C2 C5 O2 60.06(17) . . . . ?
C1 C2 C5 C6 -173.63(14) . . . . ?
C1 C2 C9 C8 171.94(14) . . . . ?
C2 C3 C4 N1 12.86(18) . . . . ?
C2 C5 C6 C7 55.58(18) . . . . ?
C3 C2 C5 O2 -52.86(18) . . . . ?
C3 C2 C5 C6 73.45(18) . . . . ?
C3 C2 C9 C8 -71.81(17) . . . . ?
C4 N1 C1 O1 172.87(17) . . . . ?
C4 N1 C1 C2 -7.32(18) . . . . ?
C4 N1 C10 O3 -14.3(3) . . . . ?
C4 N1 C10 C11 162.72(16) . . . . ?
C5 C2 C3 C4 97.43(16) . . . . ?
C5 C2 C9 C8 55.72(17) . . . . ?
C5 C6 C7 C8 -56.81(19) . . . . ?
C6 C7 C8 C9 58.18(19) . . . . ?
C7 C8 C9 C2 -58.66(18) . . . . ?
C9 C2 C3 C4 -136.87(15) . . . . ?
C9 C2 C5 O2 179.28(13) . . . . ?
C9 C2 C5 C6 -54.41(18) . . . . ?
C10 N1 C1 O1 -3.3(3) . . . . ?
C10 N1 C1 C2 176.56(15) . . . . ?
C10 N1 C4 C3 172.76(15) . . . . ?
C10 C11 C12 C13 176.38(16) . . . . ?
C10 C11 C16 C15 -174.62(17) . . . . ?
C11 C12 C13 C14 -2.1(3) . . . . ?
C12 C11 C16 C15 0.8(3) . . . . ?
C12 C13 C14 C15 1.6(3) . . . . ?
C13 C14 C15 C16 0.1(3) . . . . ?
C14 C15 C16 C11 -1.3(3) . . . . ?
C16 C11 C12 C13 0.9(3) . . . . ?
